data_7219981
loop_
_publ_author_name
'Hickey, Shane M.'
'Ashton, Trent D.'
'White, Jonathan M.'
'Li, Jian'
'Nation, Roger L.'
'Yu, Heidi Y.'
'Elliott, Alysha G.'
'Butler, Mark S.'
'Huang, Johnny X.'
'Cooper, Matthew A.'
'Pfeffer, Frederick M.'

_publ_section_title
;
 Synthesis of norbornane bisether antibiotics via silver-mediated
 alkylation
;
_journal_issue 36
_journal_name_full 'RSC Adv.'
_journal_page_first 28582
_journal_paper_doi 10.1039/C5RA03321G
_journal_volume 5
_journal_year 2015
_chemical_formula_sum 'C24 H25 Br2 O6'
_chemical_formula_weight 569.26
_space_group_crystal_system monoclinic
_space_group_IT_number 7
_space_group_name_Hall 'P -2yc'
_space_group_name_H-M_alt 'P 1 c 1'
_symmetry_space_group_name_Hall 'P -2yc'
_symmetry_space_group_name_H-M 'P 1 c 1'
_atom_sites_solution_hydrogens mixed
_audit_creation_method SHELXL-2014/7
_audit_update_record
;
2015-02-20 deposited with the CCDC.
2015-03-23 downloaded from the CCDC.
;
_cell_angle_alpha 90
_cell_angle_beta 97.4380(10)
_cell_angle_gamma 90
_cell_formula_units_Z 4
_cell_length_a 13.39290(10)
_cell_length_b 5.46580(10)
_cell_length_c 33.5433(4)
_cell_measurement_reflns_used 13284
_cell_measurement_temperature 130.0(1)
_cell_measurement_theta_max 76.6510
_cell_measurement_theta_min 3.6880
_cell_volume 2434.81(6)
_computing_cell_refinement
;
CrysAlisPro, Agilent Technologies,
Version 1.171.36.28 (release 01-02-2013 CrysAlis171 .NET)
(compiled Feb  1 2013,16:14:44)
;
_computing_data_collection
;
CrysAlisPro, Agilent Technologies,
Version 1.171.36.28 (release 01-02-2013 CrysAlis171 .NET)
(compiled Feb  1 2013,16:14:44)
;
_computing_data_reduction
;
CrysAlisPro, Agilent Technologies,
Version 1.171.36.28 (release 01-02-2013 CrysAlis171 .NET)
(compiled Feb  1 2013,16:14:44)
;
_computing_structure_refinement 'SHELXL-2014/7 (Sheldrick, 2014)'
_diffrn_ambient_temperature 130.0(1)
_diffrn_detector_area_resol_mean 10.2273
_diffrn_measured_fraction_theta_full 0.997
_diffrn_measured_fraction_theta_max 0.988
_diffrn_measurement_device_type 'SuperNova, Dual, Cu at zero, Atlas'
_diffrn_measurement_method '\w scans'
_diffrn_radiation_monochromator mirror
_diffrn_radiation_source 'SuperNova (Cu) X-ray Source'
_diffrn_radiation_type 'Cu K\a'
_diffrn_radiation_wavelength 1.5418
_diffrn_reflns_av_R_equivalents 0.0230
_diffrn_reflns_av_unetI/netI 0.0239
_diffrn_reflns_Laue_measured_fraction_full 0.997
_diffrn_reflns_Laue_measured_fraction_max 0.988
_diffrn_reflns_limit_h_max 15
_diffrn_reflns_limit_h_min -16
_diffrn_reflns_limit_k_max 6
_diffrn_reflns_limit_k_min -5
_diffrn_reflns_limit_l_max 38
_diffrn_reflns_limit_l_min -42
_diffrn_reflns_number 16695
_diffrn_reflns_point_group_measured_fraction_full 0.997
_diffrn_reflns_point_group_measured_fraction_max 0.988
_diffrn_reflns_theta_full 67.684
_diffrn_reflns_theta_max 76.571
_diffrn_reflns_theta_min 4.522
_exptl_absorpt_coefficient_mu 4.534
_exptl_absorpt_correction_T_max 1.00000
_exptl_absorpt_correction_T_min 0.68385
_exptl_absorpt_correction_type multi-scan
_exptl_absorpt_process_details
;
CrysAlisPro, Agilent Technologies,
Version 1.171.36.28 (release 01-02-2013 CrysAlis171 .NET)
(compiled Feb  1 2013,16:14:44)
Empirical absorption correction using spherical harmonics,
 implemented in SCALE3 ABSPACK scaling algorithm.
;
_exptl_crystal_colour colourless
_exptl_crystal_density_diffrn 1.553
_exptl_crystal_description block
_exptl_crystal_F_000 1148
_exptl_crystal_size_max 0.5408
_exptl_crystal_size_mid 0.4941
_exptl_crystal_size_min 0.3769
_refine_diff_density_max 1.692
_refine_diff_density_min -1.387
_refine_diff_density_rms 0.113
_refine_ls_abs_structure_details
;
 Refined as an inversion twin.
;
_refine_ls_abs_structure_Flack 0.15(2)
_refine_ls_extinction_coef 0.00154(19)
_refine_ls_extinction_expression Fc^*^=kFc[1+0.001xFc^2^\l^3^/sin(2\q)]^-1/4^
_refine_ls_extinction_method 'SHELXL-2014/7 (Sheldrick 2014'
_refine_ls_goodness_of_fit_ref 1.047
_refine_ls_hydrogen_treatment mixed
_refine_ls_matrix_type full
_refine_ls_number_parameters 570
_refine_ls_number_reflns 8602
_refine_ls_number_restraints 2
_refine_ls_restrained_S_all 1.047
_refine_ls_R_factor_all 0.0432
_refine_ls_R_factor_gt 0.0431
_refine_ls_shift/su_max 0.026
_refine_ls_shift/su_mean 0.001
_refine_ls_structure_factor_coef Fsqd
_refine_ls_weighting_details 'w=1/[\s^2^(Fo^2^)+(0.0791P)^2^+3.1059P] where P=(Fo^2^+2Fc^2^)/3'
_refine_ls_weighting_scheme calc
_refine_ls_wR_factor_gt 0.1161
_refine_ls_wR_factor_ref 0.1162
_reflns_Friedel_coverage 0.999
_reflns_Friedel_fraction_full 0.997
_reflns_Friedel_fraction_max 0.988
_reflns_number_gt 8569
_reflns_number_total 8602
_reflns_threshold_expression 'I > 2\s(I)'
_cod_depositor_comments
;

2017-03-04
Z value and formula fixed to values more according to usual
chemical conventions.                 miguel
;
_cod_original_formula_sum 'C48 H50 Br4 O12'
_cod_original_formula_weight 1138.52
_cod_original_formula_units_Z 2
_cod_data_source_file c5ra03321g2.cif
_cod_data_source_block shelx
_cod_database_code 7219981
_publcif_datablock.id {b66b3370-9dbd-4c65-a91d-3b0d3f7994d8}

_shelx_shelxl_version_number 2014/7
_shelx_space_group_comment
;
The symmetry employed for this shelxl refinement is uniquely defined
by the following loop, which should always be used as a source of
symmetry information in preference to the above space-group names.
They are only intended as comments.
;

loop_
_space_group_symop_operation_xyz
'x, y, z'
'x, -y, z+1/2'

loop_
_atom_site_label
_atom_site_type_symbol
_atom_site_fract_x
_atom_site_fract_y
_atom_site_fract_z
_atom_site_U_iso_or_equiv
_atom_site_adp_type
_atom_site_occupancy
_atom_site_site_symmetry_order
_atom_site_calc_flag
_atom_site_refinement_flags_posn
_atom_site_refinement_flags_adp
_atom_site_disorder_assembly
_atom_site_disorder_group
Br1 Br 0.46635(4) 1.61421(12) 0.90429(2) 0.02860(17) Uani 1 1 d . . . .
Br1' Br 1.30344(4) 1.03532(14) 1.13914(2) 0.03389(18) Uani 1 1 d . . . .
Br2 Br 1.00495(6) 0.49775(11) 1.02796(3) 0.0409(2) Uani 1 1 d . . . .
Br2' Br 0.54966(7) 1.0407(3) 0.82662(4) 0.0735(4) Uani 1 1 d . . . .
O5' O 1.1740(3) 1.1731(6) 0.93899(11) 0.0182(7) Uani 1 1 d . . . .
O6 O 0.7410(3) 1.2615(6) 1.13653(11) 0.0161(7) Uani 1 1 d . . . .
O3 O 0.4604(3) 1.4929(6) 1.25968(13) 0.0211(8) Uani 1 1 d . . . .
O4 O 0.4232(3) 1.8465(7) 1.22810(13) 0.0202(8) Uani 1 1 d . . . .
O6' O 1.0340(3) 0.8743(7) 0.91126(12) 0.0202(7) Uani 1 1 d . . . .
O2' O 0.9834(3) 1.3943(7) 0.79895(15) 0.0260(9) Uani 1 1 d . . . .
O1' O 0.9437(3) 1.0118(7) 0.78004(17) 0.0293(11) Uani 1 1 d . . A 1
H1B H 0.8963 1.0776 0.7661 0.044 Uiso 1 1 calc R U A 1
O5 O 0.6097(3) 1.5927(6) 1.10645(11) 0.0148(7) Uani 1 1 d . . . .
O3' O 1.2829(3) 1.1361(8) 0.77593(14) 0.0296(10) Uani 1 1 d . . . .
O4' O 1.3287(3) 1.4725(7) 0.81103(15) 0.0269(10) Uani 1 1 d . . . .
H4B H 1.3810 1.4790 0.7910 0.040 Uiso 1 1 d R U . .
O2 O 0.7685(3) 1.7883(6) 1.25145(14) 0.0240(9) Uani 1 1 d . . . .
O1 O 0.8118(3) 1.4052(7) 1.26812(15) 0.0274(10) Uani 1 1 d . . . .
C3 C 0.5717(3) 1.6511(8) 1.21504(14) 0.0091(8) Uani 1 1 d . . . .
H3 H 0.6016 1.8149 1.2156 0.011 Uiso 1 1 calc R U . .
C5' C 1.1432(4) 1.2311(8) 0.89821(15) 0.0138(9) Uani 1 1 d . . . .
H5' H 1.1208 1.4014 0.8951 0.017 Uiso 1 1 calc R U . .
C6 C 0.7165(3) 1.4341(8) 1.16503(14) 0.0111(8) Uani 1 1 d . . . .
H6 H 0.7772 1.5162 1.1779 0.013 Uiso 1 1 calc R U . .
C5 C 0.6340(4) 1.6281(8) 1.14813(14) 0.0116(8) Uani 1 1 d . . . .
H5 H 0.6576 1.7954 1.1541 0.014 Uiso 1 1 calc R U . .
C9 C 0.4803(3) 1.6537(8) 1.23677(15) 0.0115(8) Uani 1 1 d . . . .
C4 C 0.5446(3) 1.5643(8) 1.17084(14) 0.0101(8) Uani 1 1 d . . . .
H4 H 0.4790 1.6205 1.1577 0.012 Uiso 1 1 calc R U . .
C3' C 1.1868(3) 1.2636(8) 0.82806(14) 0.0101(8) Uani 1 1 d . . . .
H3' H 1.1548 1.4238 0.8297 0.012 Uiso 1 1 calc R U . .
C1' C 1.1016(3) 0.9051(8) 0.84941(15) 0.0124(9) Uani 1 1 d . . . .
H1' H 1.0700 0.7457 0.8430 0.015 Uiso 1 1 calc R U . .
C1 C 0.6641(3) 1.2954(8) 1.19617(14) 0.0097(8) Uani 1 1 d . . . .
H1 H 0.6934 1.1348 1.2035 0.012 Uiso 1 1 calc R U . .
C11 C 0.5437(4) 1.7579(9) 1.04227(15) 0.0153(9) Uani 1 1 d . . . .
C9' C 1.2703(4) 1.2835(8) 0.80213(15) 0.0135(9) Uani 1 1 d . . . .
C10' C 1.2252(4) 1.3637(9) 0.96150(17) 0.0193(10) Uani 1 1 d . . . .
H10A H 1.1845 1.5111 0.9594 0.023 Uiso 1 1 calc R U . .
H10B H 1.2884 1.3990 0.9514 0.023 Uiso 1 1 calc R U . .
C6' C 1.0564(4) 1.0476(8) 0.88199(15) 0.0131(9) Uani 1 1 d . . . .
H6' H 0.9956 1.1360 0.8706 0.016 Uiso 1 1 calc R U . .
C8' C 1.0059(3) 1.1794(9) 0.79623(15) 0.0129(9) Uani 1 1 d . . . .
C8 C 0.7484(3) 1.5719(9) 1.25146(15) 0.0115(8) Uani 1 1 d . . . .
C10 C 0.5654(4) 1.8025(9) 1.08659(15) 0.0160(9) Uani 1 1 d . . . .
H10C H 0.6107 1.9407 1.0916 0.019 Uiso 1 1 calc R U . .
H10D H 0.5033 1.8419 1.0972 0.019 Uiso 1 1 calc R U . .
C2 C 0.6518(3) 1.4627(8) 1.23249(14) 0.0091(8) Uani 1 1 d . . . .
H2 H 0.6234 1.3649 1.2528 0.011 Uiso 1 1 calc R U . .
C18 C 0.8551(5) 1.1342(10) 1.09177(18) 0.0238(11) Uani 1 1 d . . . .
C18' C 0.8560(5) 0.9769(11) 0.90982(19) 0.0248(12) Uani 1 1 d . . . .
C12' C 1.2029(4) 1.0640(10) 1.01710(17) 0.0189(10) Uani 1 1 d . . . .
H12' H 1.1625 0.9677 0.9987 0.023 Uiso 1 1 calc R U . .
C15' C 1.3223(4) 1.3517(11) 1.07270(18) 0.0245(11) Uani 1 1 d . . . .
H15' H 1.3625 1.4470 1.0913 0.029 Uiso 1 1 calc R U . .
C7' C 1.2136(4) 0.8915(8) 0.86639(16) 0.0139(9) Uani 1 1 d . . . .
H7'1 H 1.2549 0.8228 0.8475 0.017 Uiso 1 1 calc R U . .
H7'2 H 1.2253 0.8055 0.8919 0.017 Uiso 1 1 calc R U . .
C17 C 0.8126(5) 1.3484(10) 1.1120(2) 0.0251(12) Uani 1 1 d . . . .
H17A H 0.8662 1.4352 1.1284 0.030 Uiso 1 1 calc R U . .
H17B H 0.7804 1.4607 1.0919 0.030 Uiso 1 1 calc R U . .
C7 C 0.5549(3) 1.2858(8) 1.17508(14) 0.0113(8) Uani 1 1 d . . . .
H7A H 0.5490 1.2023 1.1494 0.014 Uiso 1 1 calc R U . .
H7B H 0.5085 1.2159 1.1919 0.014 Uiso 1 1 calc R U . .
C16' C 1.3045(4) 1.4227(9) 1.03263(18) 0.0212(11) Uani 1 1 d . . . .
H16' H 1.3329 1.5666 1.0245 0.025 Uiso 1 1 calc R U . .
C15 C 0.4620(5) 1.8790(11) 0.97642(19) 0.0292(12) Uani 1 1 d . . . .
H15 H 0.4214 1.9875 0.9602 0.035 Uiso 1 1 calc R U . .
C4' C 1.2256(3) 1.1720(8) 0.87103(14) 0.0116(8) Uani 1 1 d . . . .
H4' H 1.2935 1.2271 0.8816 0.014 Uiso 1 1 calc R U . .
C16 C 0.4848(5) 1.9219(10) 1.01760(18) 0.0241(11) Uani 1 1 d . . . .
H16 H 0.4604 2.0621 1.0287 0.029 Uiso 1 1 calc R U . .
C17' C 0.9593(5) 0.9610(13) 0.93438(19) 0.0289(13) Uani 1 1 d . . . .
H17C H 0.9787 1.1216 0.9450 0.035 Uiso 1 1 calc R U . .
H17D H 0.9560 0.8519 0.9570 0.035 Uiso 1 1 calc R U . .
C12 C 0.5793(5) 1.5515(11) 1.02451(18) 0.0267(12) Uani 1 1 d . . . .
H12 H 0.6188 1.4392 1.0404 0.032 Uiso 1 1 calc R U . .
C14 C 0.5001(4) 1.6757(10) 0.96021(16) 0.0207(10) Uani 1 1 d . . . .
C2' C 1.1065(3) 1.0735(8) 0.81235(14) 0.0116(8) Uani 1 1 d . . . .
H2' H 1.1316 0.9777 0.7911 0.014 Uiso 1 1 calc R U . .
C11' C 1.2446(4) 1.2805(9) 1.00448(15) 0.0159(9) Uani 1 1 d . . . .
C14' C 1.2796(4) 1.1384(10) 1.08456(16) 0.0205(10) Uani 1 1 d . . . .
C13' C 1.2216(4) 0.9920(9) 1.05721(19) 0.0216(11) Uani 1 1 d . . . .
H13' H 1.1952 0.8460 1.0655 0.026 Uiso 1 1 calc R U . .
C23 C 0.8113(4) 1.0495(12) 1.0545(2) 0.0291(13) Uani 1 1 d . . . .
H23 H 0.7524 1.1228 1.0424 0.035 Uiso 1 1 calc R U . .
C22' C 0.6992(8) 1.182(2) 0.8913(4) 0.071(3) Uani 1 1 d . . . .
H22' H 0.6554 1.3084 0.8956 0.085 Uiso 1 1 calc R U . .
C20 C 0.9852(5) 0.8280(13) 1.0914(2) 0.0346(14) Uani 1 1 d . . . .
H20 H 1.0431 0.7524 1.1040 0.042 Uiso 1 1 calc R U . .
C22 C 0.8525(5) 0.8596(11) 1.0349(2) 0.0313(13) Uani 1 1 d . . . .
H22 H 0.8229 0.8054 1.0098 0.038 Uiso 1 1 calc R U . .
C21 C 0.9411(5) 0.7516(10) 1.0542(2) 0.0286(13) Uani 1 1 d . . . .
C19 C 0.9409(6) 1.0225(13) 1.1098(2) 0.0349(15) Uani 1 1 d . . . .
H19 H 0.9704 1.0773 1.1348 0.042 Uiso 1 1 calc R U . .
C13 C 0.5571(5) 1.5102(11) 0.9838(2) 0.0299(13) Uani 1 1 d . . . .
H13 H 0.5809 1.3702 0.9724 0.036 Uiso 1 1 calc R U . .
C20' C 0.7376(7) 0.829(2) 0.8565(3) 0.060(3) Uani 1 1 d . . . .
H20' H 0.7203 0.7139 0.8363 0.073 Uiso 1 1 calc R U . .
C23' C 0.7913(7) 1.1623(19) 0.9145(4) 0.064(3) Uani 1 1 d . . . .
H23' H 0.8098 1.2801 0.9341 0.076 Uiso 1 1 calc R U . .
C19' C 0.8276(6) 0.8075(16) 0.8803(3) 0.049(2) Uani 1 1 d . . . .
H19' H 0.8702 0.6775 0.8765 0.059 Uiso 1 1 calc R U . .
C21' C 0.6727(5) 1.0125(14) 0.8616(2) 0.0378(16) Uani 1 1 d . . . .
H4A H 0.367(8) 1.798(16) 1.234(3) 0.04(2) Uiso 1 1 d . . . .
H1A H 0.859(7) 1.503(13) 1.274(3) 0.021(18) Uiso 1 1 d . . . .

loop_
_atom_site_aniso_label
_atom_site_aniso_U_11
_atom_site_aniso_U_22
_atom_site_aniso_U_33
_atom_site_aniso_U_23
_atom_site_aniso_U_13
_atom_site_aniso_U_12
Br1 0.0208(3) 0.0524(4) 0.0115(3) -0.0016(2) -0.00211(18) -0.0001(2)
Br1' 0.0303(3) 0.0545(4) 0.0150(3) 0.0071(3) -0.0044(2) -0.0017(3)
Br2 0.0504(4) 0.0235(3) 0.0569(5) 0.0009(3) 0.0376(4) 0.0083(3)
Br2' 0.0314(4) 0.1279(10) 0.0567(6) 0.0504(7) -0.0116(4) 0.0036(5)
O5' 0.0258(19) 0.0176(16) 0.0100(17) -0.0024(13) -0.0021(14) -0.0041(14)
O6 0.0128(16) 0.0169(15) 0.0201(18) -0.0019(13) 0.0082(14) -0.0006(12)
O3 0.0225(19) 0.0166(17) 0.028(2) 0.0068(14) 0.0171(17) 0.0049(13)
O4 0.0142(17) 0.0243(18) 0.024(2) 0.0101(15) 0.0098(15) 0.0085(14)
O6' 0.0182(18) 0.0219(17) 0.021(2) 0.0069(14) 0.0035(15) -0.0043(13)
O2' 0.0139(18) 0.0158(17) 0.044(3) -0.0043(15) -0.0127(17) 0.0021(13)
O1' 0.0110(18) 0.0143(17) 0.057(3) -0.0043(16) -0.0186(19) -0.0013(12)
O5 0.0204(18) 0.0138(15) 0.0106(17) 0.0013(12) 0.0032(14) 0.0045(12)
O3' 0.025(2) 0.032(2) 0.036(2) -0.0212(17) 0.0208(19) -0.0186(16)
O4' 0.0182(19) 0.0269(19) 0.040(3) -0.0178(17) 0.0187(18) -0.0157(15)
O2 0.0136(17) 0.0131(17) 0.041(2) 0.0022(15) -0.0132(16) -0.0004(13)
O1 0.0140(18) 0.0124(17) 0.050(3) 0.0074(16) -0.0165(18) -0.0002(14)
C3 0.0062(19) 0.0100(18) 0.011(2) 0.0005(14) -0.0004(16) 0.0014(14)
C5' 0.014(2) 0.0122(19) 0.015(2) -0.0023(16) 0.0031(18) -0.0018(16)
C6 0.008(2) 0.0128(19) 0.013(2) -0.0004(16) 0.0007(17) 0.0017(15)
C5 0.012(2) 0.013(2) 0.010(2) 0.0012(15) 0.0011(17) 0.0004(15)
C9 0.011(2) 0.0103(18) 0.014(2) 0.0002(15) 0.0022(17) 0.0009(15)
C4 0.0079(19) 0.0100(19) 0.013(2) 0.0019(15) 0.0013(16) 0.0011(15)
C3' 0.0054(19) 0.0144(19) 0.011(2) -0.0033(15) 0.0014(16) -0.0021(15)
C1' 0.008(2) 0.0096(19) 0.018(2) 0.0002(16) -0.0016(17) 0.0010(14)
C1 0.0070(19) 0.0089(18) 0.013(2) -0.0002(15) -0.0002(16) 0.0009(14)
C11 0.013(2) 0.018(2) 0.015(2) 0.0013(17) 0.0008(17) -0.0003(17)
C9' 0.010(2) 0.017(2) 0.014(2) -0.0010(17) 0.0034(17) 0.0011(16)
C10' 0.021(3) 0.019(2) 0.017(3) -0.0024(18) 0.001(2) -0.0067(18)
C6' 0.014(2) 0.0134(19) 0.013(2) 0.0029(16) 0.0024(18) 0.0003(16)
C8' 0.008(2) 0.014(2) 0.015(2) 0.0001(17) -0.0021(17) -0.0017(16)
C8 0.007(2) 0.015(2) 0.011(2) -0.0006(16) -0.0037(17) 0.0039(16)
C10 0.018(2) 0.017(2) 0.012(2) 0.0032(17) -0.0008(18) 0.0045(17)
C2 0.0059(19) 0.0087(17) 0.012(2) 0.0014(15) -0.0012(16) -0.0024(14)
C18 0.024(3) 0.024(2) 0.027(3) -0.001(2) 0.018(2) -0.001(2)
C18' 0.019(3) 0.034(3) 0.023(3) 0.005(2) 0.009(2) -0.002(2)
C12' 0.017(2) 0.022(2) 0.017(3) -0.0017(19) 0.0001(19) -0.0020(18)
C15' 0.022(3) 0.031(3) 0.018(3) -0.006(2) -0.005(2) -0.004(2)
C7' 0.009(2) 0.013(2) 0.017(2) 0.0004(16) -0.0039(18) 0.0032(15)
C17 0.023(3) 0.023(3) 0.033(3) -0.001(2) 0.017(2) -0.002(2)
C7 0.0073(19) 0.012(2) 0.014(2) 0.0001(15) -0.0010(16) -0.0009(15)
C16' 0.024(3) 0.017(2) 0.022(3) -0.0027(19) 0.001(2) -0.0074(19)
C15 0.033(3) 0.033(3) 0.021(3) 0.007(2) -0.002(2) 0.010(2)
C4' 0.0074(19) 0.015(2) 0.012(2) -0.0004(16) -0.0026(16) 0.0013(15)
C16 0.031(3) 0.023(2) 0.018(3) 0.002(2) 0.003(2) 0.011(2)
C17' 0.024(3) 0.044(3) 0.020(3) 0.001(2) 0.009(2) -0.010(2)
C12 0.036(3) 0.027(3) 0.015(3) -0.002(2) -0.003(2) 0.015(2)
C14 0.017(2) 0.033(3) 0.012(2) -0.0011(19) -0.0007(19) -0.003(2)
C2' 0.009(2) 0.016(2) 0.009(2) -0.0029(16) -0.0013(16) -0.0042(16)
C11' 0.016(2) 0.019(2) 0.013(2) 0.0003(17) -0.0009(18) 0.0011(17)
C14' 0.014(2) 0.033(3) 0.014(3) 0.0010(19) 0.0009(19) 0.004(2)
C13' 0.014(2) 0.025(3) 0.025(3) 0.0013(19) 0.000(2) -0.0010(18)
C23 0.013(3) 0.036(3) 0.039(4) -0.004(3) 0.006(2) 0.003(2)
C22' 0.047(5) 0.065(6) 0.098(9) -0.006(6) -0.002(5) 0.033(5)
C20 0.032(3) 0.035(3) 0.039(4) 0.007(3) 0.015(3) 0.010(3)
C22 0.032(3) 0.026(3) 0.039(4) -0.006(2) 0.017(3) 0.000(2)
C21 0.029(3) 0.023(2) 0.038(3) 0.002(2) 0.021(3) 0.003(2)
C19 0.030(3) 0.050(4) 0.028(3) 0.002(3) 0.015(3) 0.007(3)
C13 0.032(3) 0.037(3) 0.020(3) -0.003(2) 0.000(2) 0.015(2)
C20' 0.029(4) 0.089(7) 0.059(6) -0.037(5) -0.010(4) 0.007(4)
C23' 0.046(5) 0.063(5) 0.077(7) -0.037(5) -0.013(5) 0.023(4)
C19' 0.021(3) 0.057(5) 0.065(5) -0.023(4) -0.006(3) 0.009(3)
C21' 0.022(3) 0.059(4) 0.033(4) 0.020(3) 0.005(3) 0.003(3)

loop_
_atom_type_symbol
_atom_type_description
_atom_type_scat_dispersion_real
_atom_type_scat_dispersion_imag
_atom_type_scat_source
C C 0.0181 0.0091 'International Tables Vol C Tables 4.2.6.8 and 6.1.1.4'
H H 0.0000 0.0000 'International Tables Vol C Tables 4.2.6.8 and 6.1.1.4'
O O 0.0492 0.0322 'International Tables Vol C Tables 4.2.6.8 and 6.1.1.4'
Br Br -0.6763 1.2805 'International Tables Vol C Tables 4.2.6.8 and 6.1.1.4'

loop_
_geom_angle_atom_site_label_1
_geom_angle_atom_site_label_2
_geom_angle_atom_site_label_3
_geom_angle
C10' O5' C5' 114.4(4)
C6 O6 C17 113.7(4)
C9 O4 H4A 102(6)
C6' O6' C17' 112.3(4)
C8' O1' H1B 109.5
C5 O5 C10 112.6(4)
C9' O4' H4B 108.4
C8 O1 H1A 95(5)
C9 C3 C2 113.0(4)
C9 C3 C4 111.2(4)
C2 C3 C4 102.9(3)
C9 C3 H3 109.9
C2 C3 H3 109.9
C4 C3 H3 109.9
O5' C5' C4' 112.4(4)
O5' C5' C6' 107.5(4)
C4' C5' C6' 102.3(4)
O5' C5' H5' 111.4
C4' C5' H5' 111.4
C6' C5' H5' 111.4
O6 C6 C1 107.3(4)
O6 C6 C5 114.7(4)
C1 C6 C5 102.5(3)
O6 C6 H6 110.7
C1 C6 H6 110.7
C5 C6 H6 110.7
O5 C5 C4 111.4(4)
O5 C5 C6 109.0(4)
C4 C5 C6 102.8(3)
O5 C5 H5 111.1
C4 C5 H5 111.1
C6 C5 H5 111.1
O3 C9 O4 123.3(4)
O3 C9 C3 123.9(4)
O4 C9 C3 112.8(4)
C7 C4 C5 101.8(3)
C7 C4 C3 102.0(4)
C5 C4 C3 107.6(4)
C7 C4 H4 114.7
C5 C4 H4 114.7
C3 C4 H4 114.7
C9' C3' C2' 112.9(4)
C9' C3' C4' 112.0(4)
C2' C3' C4' 103.6(4)
C9' C3' H3' 109.4
C2' C3' H3' 109.4
C4' C3' H3' 109.4
C6' C1' C7' 102.6(4)
C6' C1' C2' 109.3(4)
C7' C1' C2' 100.6(4)
C6' C1' H1' 114.3
C7' C1' H1' 114.3
C2' C1' H1' 114.3
C6 C1 C7 101.2(4)
C6 C1 C2 110.4(4)
C7 C1 C2 101.0(3)
C6 C1 H1 114.3
C7 C1 H1 114.3
C2 C1 H1 114.3
C12 C11 C16 117.9(5)
C12 C11 C10 121.7(5)
C16 C11 C10 120.5(5)
O3' C9' O4' 123.5(4)
O3' C9' C3' 123.4(4)
O4' C9' C3' 113.1(4)
O5' C10' C11' 107.6(4)
O5' C10' H10A 110.2
C11' C10' H10A 110.2
O5' C10' H10B 110.2
C11' C10' H10B 110.2
H10A C10' H10B 108.5
O6' C6' C1' 107.0(4)
O6' C6' C5' 113.3(4)
C1' C6' C5' 103.2(4)
O6' C6' H6' 111.0
C1' C6' H6' 111.0
C5' C6' H6' 111.0
O2' C8' O1' 123.7(5)
O2' C8' C2' 124.3(4)
O1' C8' C2' 112.0(4)
O2 C8 O1 122.9(4)
O2 C8 C2 124.8(4)
O1 C8 C2 112.3(4)
O5 C10 C11 110.5(4)
O5 C10 H10C 109.5
C11 C10 H10C 109.5
O5 C10 H10D 109.5
C11 C10 H10D 109.5
H10C C10 H10D 108.1
C8 C2 C3 114.6(4)
C8 C2 C1 113.4(4)
C3 C2 C1 103.6(3)
C8 C2 H2 108.3
C3 C2 H2 108.3
C1 C2 H2 108.3
C19 C18 C23 118.7(6)
C19 C18 C17 119.6(6)
C23 C18 C17 121.7(6)
C23' C18' C19' 117.7(7)
C23' C18' C17' 122.1(7)
C19' C18' C17' 120.1(6)
C13' C12' C11' 120.2(5)
C13' C12' H12' 119.9
C11' C12' H12' 119.9
C14' C15' C16' 119.3(5)
C14' C15' H15' 120.4
C16' C15' H15' 120.4
C1' C7' C4' 94.2(3)
C1' C7' H7'1 112.9
C4' C7' H7'1 112.9
C1' C7' H7'2 112.9
C4' C7' H7'2 112.9
H7'1 C7' H7'2 110.3
O6 C17 C18 108.9(4)
O6 C17 H17A 109.9
C18 C17 H17A 109.9
O6 C17 H17B 109.9
C18 C17 H17B 109.9
H17A C17 H17B 108.3
C4 C7 C1 94.4(3)
C4 C7 H7A 112.8
C1 C7 H7A 112.8
C4 C7 H7B 112.8
C1 C7 H7B 112.8
H7A C7 H7B 110.3
C15' C16' C11' 120.7(5)
C15' C16' H16' 119.6
C11' C16' H16' 119.6
C14 C15 C16 119.1(5)
C14 C15 H15 120.5
C16 C15 H15 120.5
C7' C4' C3' 102.0(4)
C7' C4' C5' 101.1(4)
C3' C4' C5' 107.5(4)
C7' C4' H4' 114.9
C3' C4' H4' 114.9
C5' C4' H4' 114.9
C11 C16 C15 121.0(5)
C11 C16 H16 119.5
C15 C16 H16 119.5
O6' C17' C18' 112.2(5)
O6' C17' H17C 109.2
C18' C17' H17C 109.2
O6' C17' H17D 109.2
C18' C17' H17D 109.2
H17C C17' H17D 107.9
C13 C12 C11 121.1(5)
C13 C12 H12 119.5
C11 C12 H12 119.5
C15 C14 C13 121.2(5)
C15 C14 Br1 118.9(4)
C13 C14 Br1 119.8(4)
C8' C2' C3' 114.7(4)
C8' C2' C1' 112.8(4)
C3' C2' C1' 103.1(4)
C8' C2' H2' 108.7
C3' C2' H2' 108.7
C1' C2' H2' 108.7
C16' C11' C12' 119.0(5)
C16' C11' C10' 119.6(5)
C12' C11' C10' 121.4(5)
C13' C14' C15' 121.2(5)
C13' C14' Br1' 118.6(4)
C15' C14' Br1' 120.2(4)
C14' C13' C12' 119.6(5)
C14' C13' H13' 120.2
C12' C13' H13' 120.2
C22 C23 C18 122.0(6)
C22 C23 H23 119.0
C18 C23 H23 119.0
C21' C22' C23' 119.1(8)
C21' C22' H22' 120.4
C23' C22' H22' 120.4
C21 C20 C19 118.3(6)
C21 C20 H20 120.9
C19 C20 H20 120.9
C23 C22 C21 117.5(7)
C23 C22 H22 121.3
C21 C22 H22 121.3
C20 C21 C22 121.9(6)
C20 C21 Br2 118.4(5)
C22 C21 Br2 119.7(5)
C18 C19 C20 121.6(7)
C18 C19 H19 119.2
C20 C19 H19 119.2
C14 C13 C12 119.8(5)
C14 C13 H13 120.1
C12 C13 H13 120.1
C21' C20' C19' 121.5(8)
C21' C20' H20' 119.3
C19' C20' H20' 119.3
C18' C23' C22' 122.2(9)
C18' C23' H23' 118.9
C22' C23' H23' 118.9
C20' C19' C18' 120.5(7)
C20' C19' H19' 119.7
C18' C19' H19' 119.7
C20' C21' C22' 118.9(8)
C20' C21' Br2' 120.0(7)
C22' C21' Br2' 121.0(6)

loop_
_geom_bond_atom_site_label_1
_geom_bond_atom_site_label_2
_geom_bond_distance
Br1 C14 1.902(5)
Br1' C14' 1.903(6)
Br2 C21 1.904(6)
Br2' C21' 1.902(8)
O5' C10' 1.411(6)
O5' C5' 1.413(6)
O6 C6 1.412(6)
O6 C17 1.424(6)
O3 C9 1.220(6)
O4 C9 1.312(6)
O4 H4A 0.85(10)
O6' C6' 1.424(6)
O6' C17' 1.424(8)
O2' C8' 1.219(6)
O1' C8' 1.308(6)
O1' H1B 0.8200
O5 C5 1.407(6)
O5 C10 1.417(6)
O3' C9' 1.220(6)
O4' C9' 1.307(6)
O4' H4B 1.0314
O2 C8 1.213(6)
O1 C8 1.319(6)
O1 H1A 0.83(9)
C3 C9 1.503(6)
C3 C2 1.546(6)
C3 C4 1.554(6)
C3 H3 0.9800
C5' C4' 1.553(6)
C5' C6' 1.578(6)
C5' H5' 0.9800
C6 C1 1.532(6)
C6 C5 1.582(6)
C6 H6 0.9800
C5 C4 1.540(6)
C5 H5 0.9800
C4 C7 1.534(6)
C4 H4 0.9800
C3' C9' 1.507(6)
C3' C2' 1.538(6)
C3' C4' 1.551(6)
C3' H3' 0.9800
C1' C6' 1.529(6)
C1' C7' 1.536(6)
C1' C2' 1.555(6)
C1' H1' 0.9800
C1 C7 1.541(6)
C1 C2 1.549(6)
C1 H1 0.9800
C11 C12 1.389(7)
C11 C16 1.393(7)
C11 C10 1.497(7)
C10' C11' 1.502(7)
C10' H10A 0.9700
C10' H10B 0.9700
C6' H6' 0.9800
C8' C2' 1.500(6)
C8 C2 1.491(6)
C10 H10C 0.9700
C10 H10D 0.9700
C2 H2 0.9800
C18 C19 1.371(10)
C18 C23 1.390(10)
C18 C17 1.502(7)
C18' C23' 1.356(10)
C18' C19' 1.373(10)
C18' C17' 1.518(9)
C12' C13' 1.393(8)
C12' C11' 1.398(7)
C12' H12' 0.9300
C15' C14' 1.380(8)
C15' C16' 1.390(9)
C15' H15' 0.9300
C7' C4' 1.547(6)
C7' H7'1 0.9700
C7' H7'2 0.9700
C17 H17A 0.9700
C17 H17B 0.9700
C7 H7A 0.9700
C7 H7B 0.9700
C16' C11' 1.394(7)
C16' H16' 0.9300
C15 C14 1.365(9)
C15 C16 1.395(9)
C15 H15 0.9300
C4' H4' 0.9800
C16 H16 0.9300
C17' H17C 0.9700
C17' H17D 0.9700
C12 C13 1.379(9)
C12 H12 0.9300
C14 C13 1.368(8)
C2' H2' 0.9800
C14' C13' 1.378(8)
C13' H13' 0.9300
C23 C22 1.382(9)
C23 H23 0.9300
C22' C21' 1.371(15)
C22' C23' 1.375(14)
C22' H22' 0.9300
C20 C21 1.375(11)
C20 C19 1.399(10)
C20 H20 0.9300
C22 C21 1.406(10)
C22 H22 0.9300
C19 H19 0.9300
C13 H13 0.9300
C20' C21' 1.354(12)
C20' C19' 1.362(12)
C20' H20' 0.9300
C23' H23' 0.9300
C19' H19' 0.9300

loop_
_geom_hbond_atom_site_label_D
_geom_hbond_atom_site_label_H
_geom_hbond_atom_site_label_A
_geom_hbond_distance_DH
_geom_hbond_distance_HA
_geom_hbond_distance_DA
_geom_hbond_angle_DHA
_geom_hbond_site_symmetry_A
O1' H1B O2 0.82 1.87 2.652(5) 159.5 2_584
C1' H1' O2' 0.98 2.60 3.532(6) 158.3 1_545
C1 H1 O2 0.98 2.60 3.522(6) 156.6 1_545
C2 H2 O3 0.98 2.33 2.834(6) 110.9 .
C17 H17B O5 0.97 2.50 3.011(7) 112.4 .
C17' H17D Br2 0.97 3.07 4.017(7) 165.0 .
C2' H2' O3' 0.98 2.32 2.818(6) 110.6 .
C22' H22' Br1 0.93 3.08 3.982(9) 164.0 .
O4 H4A O3' 0.85(10) 1.94(10) 2.625(5) 138(9) 2_485
O4' H4B O3 1.03 1.60 2.626(6) 176.4 2_684
O1 H1A O2' 0.83(9) 1.85(9) 2.634(6) 157(7) 2_585
O1' H1B O2 0.82 1.87 2.652(5) 159.5 2_584
C1' H1' O2' 0.98 2.60 3.532(6) 158.3 1_545
C1 H1 O2 0.98 2.60 3.522(6) 156.6 1_545
C2 H2 O3 0.98 2.33 2.834(6) 110.9 .
C17 H17B O5 0.97 2.50 3.011(7) 112.4 .
C17' H17D Br2 0.97 3.07 4.017(7) 165.0 .
C2' H2' O3' 0.98 2.32 2.818(6) 110.6 .
C22' H22' Br1 0.93 3.08 3.982(9) 164.0 .
O4 H4A O3' 0.85(10) 1.94(10) 2.625(5) 138(9) 2_485
O4' H4B O3 1.03 1.60 2.626(6) 176.4 2_684
O1 H1A O2' 0.83(9) 1.85(9) 2.634(6) 157(7) 2_585

loop_
_geom_torsion_atom_site_label_1
_geom_torsion_atom_site_label_2
_geom_torsion_atom_site_label_3
_geom_torsion_atom_site_label_4
_geom_torsion
C10' O5' C5' C4' 88.4(5)
C10' O5' C5' C6' -159.7(4)
C17 O6 C6 C1 -164.3(4)
C17 O6 C6 C5 82.6(5)
C10 O5 C5 C4 88.0(4)
C10 O5 C5 C6 -159.2(4)
O6 C6 C5 O5 -4.7(5)
C1 C6 C5 O5 -120.7(4)
O6 C6 C5 C4 113.6(4)
C1 C6 C5 C4 -2.4(4)
C2 C3 C9 O3 -14.9(7)
C4 C3 C9 O3 100.2(6)
C2 C3 C9 O4 165.9(4)
C4 C3 C9 O4 -79.0(5)
O5 C5 C4 C7 82.9(4)
C6 C5 C4 C7 -33.7(4)
O5 C5 C4 C3 -170.3(3)
C6 C5 C4 C3 73.1(4)
C9 C3 C4 C7 -87.4(4)
C2 C3 C4 C7 33.9(4)
C9 C3 C4 C5 166.0(4)
C2 C3 C4 C5 -72.8(4)
O6 C6 C1 C7 -83.8(4)
C5 C6 C1 C7 37.4(4)
O6 C6 C1 C2 169.9(4)
C5 C6 C1 C2 -68.9(4)
C2' C3' C9' O3' -12.5(7)
C4' C3' C9' O3' 104.1(6)
C2' C3' C9' O4' 168.6(4)
C4' C3' C9' O4' -74.8(5)
C5' O5' C10' C11' 175.3(4)
C17' O6' C6' C1' -157.7(4)
C17' O6' C6' C5' 89.3(5)
C7' C1' C6' O6' -85.8(4)
C2' C1' C6' O6' 168.1(4)
C7' C1' C6' C5' 34.0(4)
C2' C1' C6' C5' -72.2(4)
O5' C5' C6' O6' -1.3(5)
C4' C5' C6' O6' 117.3(4)
O5' C5' C6' C1' -116.6(4)
C4' C5' C6' C1' 1.9(4)
C5 O5 C10 C11 178.4(4)
C12 C11 C10 O5 -9.6(7)
C16 C11 C10 O5 169.0(5)
O2 C8 C2 C3 -5.0(7)
O1 C8 C2 C3 176.0(4)
O2 C8 C2 C1 113.7(6)
O1 C8 C2 C1 -65.4(5)
C9 C3 C2 C8 -114.2(4)
C4 C3 C2 C8 125.8(4)
C9 C3 C2 C1 121.8(4)
C4 C3 C2 C1 1.8(4)
C6 C1 C2 C8 -54.9(5)
C7 C1 C2 C8 -161.4(4)
C6 C1 C2 C3 69.9(4)
C7 C1 C2 C3 -36.6(4)
C6' C1' C7' C4' -55.8(4)
C2' C1' C7' C4' 56.9(4)
C6 O6 C17 C18 163.7(5)
C19 C18 C17 O6 -91.8(7)
C23 C18 C17 O6 90.1(7)
C5 C4 C7 C1 55.8(4)
C3 C4 C7 C1 -55.3(4)
C6 C1 C7 C4 -57.5(4)
C2 C1 C7 C4 56.1(4)
C14' C15' C16' C11' -0.2(9)
C1' C7' C4' C3' -54.3(4)
C1' C7' C4' C5' 56.5(4)
C9' C3' C4' C7' -90.7(4)
C2' C3' C4' C7' 31.3(4)
C9' C3' C4' C5' 163.5(4)
C2' C3' C4' C5' -74.5(4)
O5' C5' C4' C7' 78.3(4)
C6' C5' C4' C7' -36.8(4)
O5' C5' C4' C3' -175.2(4)
C6' C5' C4' C3' 69.7(4)
C12 C11 C16 C15 0.4(9)
C10 C11 C16 C15 -178.3(6)
C14 C15 C16 C11 -1.5(10)
C6' O6' C17' C18' 69.6(6)
C23' C18' C17' O6' -141.7(9)
C19' C18' C17' O6' 34.8(9)
C16 C11 C12 C13 0.0(10)
C10 C11 C12 C13 178.7(6)
C16 C15 C14 C13 2.2(10)
C16 C15 C14 Br1 178.6(5)
O2' C8' C2' C3' -8.0(7)
O1' C8' C2' C3' 174.2(4)
O2' C8' C2' C1' 109.6(6)
O1' C8' C2' C1' -68.2(6)
C9' C3' C2' C8' -111.0(4)
C4' C3' C2' C8' 127.6(4)
C9' C3' C2' C1' 126.0(4)
C4' C3' C2' C1' 4.6(4)
C6' C1' C2' C8' -56.0(5)
C7' C1' C2' C8' -163.4(4)
C6' C1' C2' C3' 68.3(4)
C7' C1' C2' C3' -39.2(4)
C15' C16' C11' C12' -0.3(8)
C15' C16' C11' C10' 179.0(5)
C13' C12' C11' C16' -0.3(8)
C13' C12' C11' C10' -179.6(5)
O5' C10' C11' C16' 172.7(5)
O5' C10' C11' C12' -8.0(7)
C16' C15' C14' C13' 1.5(9)
C16' C15' C14' Br1' 179.5(4)
C15' C14' C13' C12' -2.2(8)
Br1' C14' C13' C12' 179.8(4)
C11' C12' C13' C14' 1.5(8)
C19 C18 C23 C22 -1.2(10)
C17 C18 C23 C22 177.0(6)
C18 C23 C22 C21 0.5(10)
C19 C20 C21 C22 -1.3(10)
C19 C20 C21 Br2 177.0(5)
C23 C22 C21 C20 0.7(9)
C23 C22 C21 Br2 -177.5(5)
C23 C18 C19 C20 0.5(10)
C17 C18 C19 C20 -177.7(6)
C21 C20 C19 C18 0.7(10)
C15 C14 C13 C12 -1.8(10)
Br1 C14 C13 C12 -178.2(6)
C11 C12 C13 C14 0.7(11)
C19' C18' C23' C22' 1.0(17)
C17' C18' C23' C22' 177.6(11)
C21' C22' C23' C18' -2(2)
C21' C20' C19' C18' -1.3(17)
C23' C18' C19' C20' 0.5(15)
C17' C18' C19' C20' -176.1(9)
C19' C20' C21' C22' 0.5(17)
C19' C20' C21' Br2' 178.0(9)
C23' C22' C21' C20' 1.0(17)
C23' C22' C21' Br2' -176.5(10)
